data_7219522
loop_
_publ_author_name
'zhu, gengyu'
'wang, lin'
'Sun, Hongjian'
'Li, Xiaoyan'

_publ_section_title
;
 Formation of PCP pincer cobalt complexes with cobaltacyclopropane
 moieties via double Csp3-H bond activation&#x2020;
;
_journal_name_full 'RSC Adv.'
_journal_paper_doi 10.1039/C5RA01230A
_journal_year 2015
_chemical_formula_sum 'C42 H51 Co N2 P4'
_chemical_formula_weight 766.66
_chemical_name_systematic
; 
 ? 
;
_space_group_IT_number 14
_symmetry_cell_setting monoclinic
_symmetry_space_group_name_Hall '-P 2yn'
_symmetry_space_group_name_H-M 'P 1 21/n 1'
_atom_sites_solution_hydrogens geom
_atom_sites_solution_primary direct
_atom_sites_solution_secondary difmap
_audit_creation_method SHELXL-97
_audit_update_record
;
2014-10-11 deposited with the CCDC.
2015-02-09 downloaded from the CCDC.
;
_cell_angle_alpha 90.00
_cell_angle_beta 97.749(19)
_cell_angle_gamma 90.00
_cell_formula_units_Z 4
_cell_length_a 12.548(12)
_cell_length_b 10.357(11)
_cell_length_c 32.36(3)
_cell_measurement_reflns_used 1469
_cell_measurement_temperature 273(2)
_cell_measurement_theta_max 19.06
_cell_measurement_theta_min 2.34
_cell_volume 4167(7)
_computing_cell_refinement 'Bruker SMART'
_computing_data_collection 'Bruker SMART'
_computing_data_reduction 'Bruker SAINT'
_computing_molecular_graphics 'Bruker SHELXTL'
_computing_publication_material 'Bruker SHELXTL'
_computing_structure_refinement 'SHELXL-97 (Sheldrick, 1997)'
_computing_structure_solution 'SHELXS-97 (Sheldrick, 1990)'
_diffrn_ambient_temperature 273(2)
_diffrn_measured_fraction_theta_full 0.969
_diffrn_measured_fraction_theta_max 0.969
_diffrn_measurement_device_type 'CCD area detector'
_diffrn_measurement_method 'phi and omega scans'
_diffrn_radiation_monochromator graphite
_diffrn_radiation_source 'fine-focus sealed tube'
_diffrn_radiation_type MoK\a
_diffrn_radiation_wavelength 0.71073
_diffrn_reflns_av_R_equivalents 0.1261
_diffrn_reflns_av_unetI/netI 0.1933
_diffrn_reflns_limit_h_max 16
_diffrn_reflns_limit_h_min -15
_diffrn_reflns_limit_k_max 13
_diffrn_reflns_limit_k_min -9
_diffrn_reflns_limit_l_max 42
_diffrn_reflns_limit_l_min -30
_diffrn_reflns_number 24400
_diffrn_reflns_theta_full 27.82
_diffrn_reflns_theta_max 27.82
_diffrn_reflns_theta_min 1.83
_exptl_absorpt_coefficient_mu 0.596
_exptl_absorpt_correction_type none
_exptl_crystal_colour 'dark red'
_exptl_crystal_density_diffrn 1.222
_exptl_crystal_density_method 'not measured'
_exptl_crystal_description rod
_exptl_crystal_F_000 1616
_exptl_crystal_size_max 0.22
_exptl_crystal_size_mid 0.20
_exptl_crystal_size_min 0.19
_refine_diff_density_max 3.492
_refine_diff_density_min -0.623
_refine_diff_density_rms 0.182
_refine_ls_extinction_method none
_refine_ls_goodness_of_fit_ref 0.955
_refine_ls_hydrogen_treatment mixed
_refine_ls_matrix_type full
_refine_ls_number_parameters 442
_refine_ls_number_reflns 9602
_refine_ls_number_restraints 0
_refine_ls_restrained_S_all 0.955
_refine_ls_R_factor_all 0.2022
_refine_ls_R_factor_gt 0.1003
_refine_ls_shift/su_max 0.000
_refine_ls_shift/su_mean 0.000
_refine_ls_structure_factor_coef Fsqd
_refine_ls_weighting_details 'calc w=1/[\s^2^(Fo^2^)+(0.2000P)^2^+0.0000P] where P=(Fo^2^+2Fc^2^)/3'
_refine_ls_weighting_scheme calc
_refine_ls_wR_factor_gt 0.2801
_refine_ls_wR_factor_ref 0.3505
_reflns_number_gt 4084
_reflns_number_total 9602
_reflns_threshold_expression >2sigma(I)
_cod_data_source_file c5ra01230a2.cif
_cod_data_source_block complex6
_cod_depositor_comments
;
The following automatic conversions were performed:

'_symmetry_cell_setting' value 'Monoclinic' changed to 'monoclinic'
according to
/usr/data/users/saulius/crontab/automatic-downloads/rss-feeds/RSC/lib/dictionaries/cif_core.dic
dictionary named 'cif_core.dic' version 2.4.2 from 2011-04-26.

Automatic conversion script
Id: cif_fix_values 3008 2015-01-20 13:52:24Z robertas 
;
_cod_original_sg_symbol_H-M P2(1)/n
_cod_database_code 7219522

loop_
_symmetry_equiv_pos_as_xyz
'x, y, z'
'-x+1/2, y+1/2, -z+1/2'
'-x, -y, -z'
'x-1/2, -y-1/2, z-1/2'

loop_
_atom_site_label
_atom_site_type_symbol
_atom_site_fract_x
_atom_site_fract_y
_atom_site_fract_z
_atom_site_U_iso_or_equiv
_atom_site_adp_type
_atom_site_occupancy
_atom_site_symmetry_multiplicity
_atom_site_calc_flag
_atom_site_refinement_flags
Co1 Co 0.45088(8) 0.05461(10) 0.17363(3) 0.0317(3) Uani 1 1 d .
N1 N 0.4224(5) 0.1644(6) 0.0751(2) 0.0371(16) Uani 1 1 d .
C1 C 0.7012(7) 0.0113(10) 0.2251(3) 0.058(3) Uani 1 1 d .
H1A H 0.7565 -0.0498 0.2349 0.086 Uiso 1 1 calc R
H1B H 0.6801 0.0573 0.2485 0.086 Uiso 1 1 calc R
H1C H 0.7281 0.0713 0.2064 0.086 Uiso 1 1 calc R
C2 C 0.6589(8) -0.1893(10) 0.1675(3) 0.064(3) Uani 1 1 d .
H2A H 0.7141 -0.2322 0.1859 0.097 Uiso 1 1 calc R
H2B H 0.6909 -0.1428 0.1466 0.097 Uiso 1 1 calc R
H2C H 0.6093 -0.2520 0.1542 0.097 Uiso 1 1 calc R
C3 C 0.5604(9) -0.1907(10) 0.2383(3) 0.065(3) Uani 1 1 d .
H3A H 0.6242 -0.2407 0.2465 0.097 Uiso 1 1 calc R
H3B H 0.5026 -0.2470 0.2274 0.097 Uiso 1 1 calc R
H3C H 0.5412 -0.1454 0.2621 0.097 Uiso 1 1 calc R
C4 C 0.1974(7) -0.0930(8) 0.1422(3) 0.043(2) Uani 1 1 d .
H4A H 0.1335 -0.1190 0.1533 0.064 Uiso 1 1 calc R
H4B H 0.2300 -0.1671 0.1312 0.064 Uiso 1 1 calc R
H4C H 0.1791 -0.0309 0.1204 0.064 Uiso 1 1 calc R
C5 C 0.2880(7) -0.1426(9) 0.2235(3) 0.052(2) Uani 1 1 d .
H5A H 0.2147 -0.1671 0.2248 0.078 Uiso 1 1 calc R
H5B H 0.3190 -0.1086 0.2501 0.078 Uiso 1 1 calc R
H5C H 0.3282 -0.2169 0.2169 0.078 Uiso 1 1 calc R
C6 C 0.2058(7) 0.0976(8) 0.2038(3) 0.047(2) Uani 1 1 d .
H6A H 0.1384 0.0581 0.2073 0.071 Uiso 1 1 calc R
H6B H 0.1933 0.1680 0.1844 0.071 Uiso 1 1 calc R
H6C H 0.2399 0.1293 0.2302 0.071 Uiso 1 1 calc R
C7 C 0.3878(6) -0.0964(7) 0.0764(2) 0.0319(17) Uani 1 1 d .
C8 C 0.3887(7) -0.2177(8) 0.0931(3) 0.046(2) Uani 1 1 d .
H8A H 0.4197 -0.2306 0.1206 0.055 Uiso 1 1 calc R
C9 C 0.3442(7) -0.3217(8) 0.0700(3) 0.050(2) Uani 1 1 d .
H9A H 0.3456 -0.4041 0.0815 0.060 Uiso 1 1 calc R
C10 C 0.2987(8) -0.3003(9) 0.0300(3) 0.054(2) Uani 1 1 d .
H10A H 0.2676 -0.3690 0.0143 0.064 Uiso 1 1 calc R
C11 C 0.2975(7) -0.1809(10) 0.0126(3) 0.055(2) Uani 1 1 d .
H11A H 0.2669 -0.1684 -0.0149 0.066 Uiso 1 1 calc R
C12 C 0.3412(7) -0.0800(8) 0.0357(3) 0.043(2) Uani 1 1 d .
H12A H 0.3397 0.0018 0.0238 0.052 Uiso 1 1 calc R
C13 C 0.5933(6) 0.0070(8) 0.0944(2) 0.0360(18) Uani 1 1 d .
C14 C 0.6203(7) -0.0893(8) 0.0678(3) 0.042(2) Uani 1 1 d .
H14A H 0.5673 -0.1420 0.0538 0.051 Uiso 1 1 calc R
C15 C 0.7276(8) -0.1061(9) 0.0624(3) 0.052(2) Uani 1 1 d .
H15A H 0.7462 -0.1705 0.0447 0.062 Uiso 1 1 calc R
C16 C 0.8043(7) -0.0311(10) 0.0824(3) 0.054(2) Uani 1 1 d .
H16A H 0.8759 -0.0463 0.0794 0.065 Uiso 1 1 calc R
C17 C 0.7792(7) 0.0667(10) 0.1069(3) 0.057(3) Uani 1 1 d .
H17A H 0.8330 0.1211 0.1195 0.068 Uiso 1 1 calc R
C18 C 0.6761(7) 0.0858(8) 0.1132(3) 0.044(2) Uani 1 1 d .
H18A H 0.6600 0.1530 0.1304 0.053 Uiso 1 1 calc R
C19 C 0.4793(7) 0.2024(8) 0.0429(2) 0.040(2) Uani 1 1 d .
H19A H 0.5430 0.1658 0.0368 0.048 Uiso 1 1 calc R
C20 C 0.4270(7) 0.3001(8) 0.0225(3) 0.043(2) Uani 1 1 d .
H20A H 0.4480 0.3435 -0.0002 0.052 Uiso 1 1 calc R
C21 C 0.3353(7) 0.3261(8) 0.0411(3) 0.042(2) Uani 1 1 d .
H21A H 0.2847 0.3900 0.0329 0.050 Uiso 1 1 calc R
C22 C 0.3326(6) 0.2422(7) 0.0731(2) 0.0355(18) Uani 1 1 d .
C23 C 0.2495(6) 0.2355(7) 0.1023(2) 0.0354(18) Uani 1 1 d .
H23A H 0.2612 0.1562 0.1188 0.042 Uiso 1 1 calc R
C24 C 0.1344(6) 0.2311(8) 0.0777(3) 0.043(2) Uani 1 1 d .
H24A H 0.1219 0.3156 0.0643 0.051 Uiso 1 1 calc R
C25 C 0.1209(7) 0.1307(9) 0.0427(3) 0.056(3) Uani 1 1 d .
H25A H 0.0485 0.1336 0.0287 0.085 Uiso 1 1 calc R
H25B H 0.1356 0.0463 0.0543 0.085 Uiso 1 1 calc R
H25C H 0.1701 0.1493 0.0232 0.085 Uiso 1 1 calc R
C26 C 0.0473(7) 0.2137(10) 0.1056(3) 0.066(3) Uani 1 1 d .
H26A H -0.0219 0.2130 0.0889 0.099 Uiso 1 1 calc R
H26B H 0.0506 0.2837 0.1252 0.099 Uiso 1 1 calc R
H26C H 0.0583 0.1334 0.1204 0.099 Uiso 1 1 calc R
C27 C 0.2640(6) 0.3476(7) 0.1313(3) 0.0385(19) Uani 1 1 d .
C28 C 0.2002(7) 0.4511(8) 0.1346(3) 0.047(2) Uani 1 1 d .
H28A H 0.1323 0.4640 0.1197 0.056 Uiso 1 1 calc R
C29 C 0.2525(7) 0.5344(8) 0.1638(3) 0.050(2) Uani 1 1 d .
H29A H 0.2274 0.6143 0.1714 0.060 Uiso 1 1 calc R
C30 C 0.3471(8) 0.4786(8) 0.1795(3) 0.049(2) Uani 1 1 d .
H30A H 0.3975 0.5135 0.2002 0.059 Uiso 1 1 calc R
C31 C 0.4891(6) 0.2566(8) 0.2265(2) 0.0369(19) Uani 1 1 d .
C32 C 0.5239(6) 0.3401(9) 0.2577(3) 0.047(2) Uani 1 1 d .
H32A H 0.5426 0.4246 0.2521 0.056 Uiso 1 1 calc R
C33 C 0.5308(7) 0.2946(10) 0.2992(3) 0.054(2) Uani 1 1 d .
H33A H 0.5542 0.3485 0.3216 0.064 Uiso 1 1 calc R
C34 C 0.5024(7) 0.1705(10) 0.3056(3) 0.053(2) Uani 1 1 d .
H34A H 0.5051 0.1409 0.3329 0.064 Uiso 1 1 calc R
C35 C 0.4692(7) 0.0850(9) 0.2727(3) 0.047(2) Uani 1 1 d .
H35A H 0.4487 0.0012 0.2783 0.056 Uiso 1 1 calc R
C36 C 0.4670(6) 0.1256(8) 0.2319(2) 0.0377(19) Uani 1 1 d .
C37 C 0.5667(6) 0.3648(7) 0.1533(3) 0.0381(19) Uani 1 1 d .
C38 C 0.6704(7) 0.3642(9) 0.1759(3) 0.050(2) Uani 1 1 d .
H38A H 0.6847 0.3176 0.2005 0.060 Uiso 1 1 calc R
C39 C 0.7529(8) 0.4358(11) 0.1605(3) 0.065(3) Uani 1 1 d .
H39A H 0.8221 0.4358 0.1751 0.078 Uiso 1 1 calc R
C40 C 0.7311(9) 0.5048(10) 0.1243(3) 0.064(3) Uani 1 1 d .
H40A H 0.7846 0.5538 0.1146 0.077 Uiso 1 1 calc R
C41 C 0.6311(8) 0.5013(10) 0.1029(3) 0.062(3) Uani 1 1 d .
H41A H 0.6170 0.5460 0.0778 0.075 Uiso 1 1 calc R
C42 C 0.5490(7) 0.4322(8) 0.1175(3) 0.048(2) Uani 1 1 d .
H42A H 0.4807 0.4326 0.1023 0.058 Uiso 1 1 calc R
P1 P 0.58560(18) -0.0738(2) 0.19796(7) 0.0441(6) Uani 1 1 d .
P2 P 0.29204(17) -0.0206(2) 0.18371(7) 0.0355(5) Uani 1 1 d .
P3 P 0.45800(16) 0.03135(19) 0.10773(6) 0.0307(5) Uani 1 1 d .
P4 P 0.46626(16) 0.26072(19) 0.17115(6) 0.0330(5) Uani 1 1 d .
N2 N 0.3568(5) 0.3623(6) 0.1599(2) 0.0389(16) Uani 1 1 d .

loop_
_atom_site_aniso_label
_atom_site_aniso_U_11
_atom_site_aniso_U_22
_atom_site_aniso_U_33
_atom_site_aniso_U_23
_atom_site_aniso_U_13
_atom_site_aniso_U_12
Co1 0.0332(6) 0.0324(6) 0.0308(6) -0.0009(4) 0.0091(4) 0.0005(4)
N1 0.048(4) 0.035(4) 0.032(4) 0.000(3) 0.016(3) -0.002(3)
C1 0.039(5) 0.076(7) 0.056(6) 0.001(5) 0.001(4) 0.002(5)
C2 0.066(7) 0.075(7) 0.053(6) -0.001(5) 0.010(5) 0.033(6)
C3 0.071(7) 0.064(7) 0.060(7) 0.017(5) 0.013(5) 0.008(5)
C4 0.047(5) 0.034(4) 0.050(5) 0.000(4) 0.016(4) -0.005(4)
C5 0.050(5) 0.057(6) 0.051(6) 0.020(5) 0.015(4) -0.003(4)
C6 0.044(5) 0.049(5) 0.052(6) -0.008(4) 0.017(4) -0.001(4)
C7 0.031(4) 0.033(4) 0.032(4) -0.003(3) 0.007(3) 0.001(3)
C8 0.046(5) 0.041(5) 0.050(6) -0.001(4) 0.009(4) 0.000(4)
C9 0.058(6) 0.030(4) 0.065(7) -0.009(4) 0.020(5) -0.009(4)
C10 0.071(7) 0.040(5) 0.050(6) -0.001(4) 0.011(5) -0.011(5)
C11 0.049(6) 0.066(7) 0.049(6) -0.009(5) 0.010(4) -0.007(5)
C12 0.050(5) 0.048(5) 0.030(5) 0.000(4) 0.005(4) -0.007(4)
C13 0.039(4) 0.036(4) 0.034(5) 0.004(3) 0.010(4) 0.002(3)
C14 0.041(5) 0.045(5) 0.041(5) -0.002(4) 0.007(4) 0.013(4)
C15 0.055(6) 0.061(6) 0.043(6) -0.005(5) 0.018(5) 0.014(5)
C16 0.033(5) 0.070(7) 0.061(6) 0.005(5) 0.017(4) 0.010(5)
C17 0.036(5) 0.075(7) 0.062(7) -0.009(5) 0.018(4) -0.006(5)
C18 0.045(5) 0.050(5) 0.040(5) -0.013(4) 0.017(4) -0.003(4)
C19 0.053(5) 0.039(4) 0.031(5) 0.002(4) 0.016(4) -0.006(4)
C20 0.055(5) 0.041(5) 0.035(5) 0.002(4) 0.009(4) -0.007(4)
C21 0.047(5) 0.033(4) 0.045(5) -0.003(4) 0.004(4) -0.008(4)
C22 0.039(4) 0.031(4) 0.037(5) -0.001(3) 0.007(4) -0.003(3)
C23 0.031(4) 0.034(4) 0.041(5) -0.004(4) 0.008(3) -0.003(3)
C24 0.032(4) 0.036(4) 0.059(6) 0.009(4) 0.003(4) 0.002(3)
C25 0.043(5) 0.060(6) 0.059(7) 0.004(5) -0.017(4) -0.011(4)
C26 0.039(5) 0.067(7) 0.093(9) 0.020(6) 0.014(5) -0.004(5)
C27 0.035(4) 0.033(4) 0.051(5) 0.002(4) 0.017(4) 0.000(3)
C28 0.036(5) 0.049(5) 0.057(6) -0.010(4) 0.013(4) 0.007(4)
C29 0.051(6) 0.043(5) 0.058(6) 0.000(4) 0.017(5) 0.008(4)
C30 0.056(6) 0.038(5) 0.056(6) -0.015(4) 0.015(5) -0.004(4)
C31 0.036(4) 0.042(5) 0.035(5) -0.011(4) 0.013(4) 0.002(4)
C32 0.035(5) 0.049(5) 0.059(6) -0.016(4) 0.019(4) -0.002(4)
C33 0.044(5) 0.078(7) 0.039(6) -0.021(5) 0.008(4) 0.002(5)
C34 0.046(5) 0.081(7) 0.035(5) -0.001(5) 0.014(4) -0.002(5)
C35 0.052(5) 0.056(6) 0.033(5) -0.007(4) 0.012(4) -0.004(4)
C36 0.026(4) 0.053(5) 0.034(5) -0.001(4) 0.004(3) -0.002(4)
C37 0.038(5) 0.032(4) 0.045(5) -0.007(4) 0.008(4) -0.002(3)
C38 0.031(5) 0.060(6) 0.060(6) -0.002(5) 0.010(4) -0.008(4)
C39 0.042(5) 0.097(8) 0.056(7) -0.010(6) 0.007(5) -0.031(5)
C40 0.068(7) 0.071(7) 0.058(7) 0.009(5) 0.027(6) -0.032(6)
C41 0.058(7) 0.068(7) 0.059(7) 0.008(5) 0.006(5) -0.019(5)
C42 0.050(5) 0.049(5) 0.044(5) 0.006(4) 0.000(4) -0.014(4)
P1 0.0438(13) 0.0495(14) 0.0391(13) 0.0013(10) 0.0057(10) 0.0101(10)
P2 0.0382(12) 0.0344(11) 0.0361(12) 0.0002(9) 0.0128(9) -0.0035(9)
P3 0.0322(10) 0.0320(10) 0.0291(11) -0.0002(8) 0.0089(8) 0.0018(8)
P4 0.0327(11) 0.0332(11) 0.0340(12) -0.0026(9) 0.0078(9) -0.0008(8)
N2 0.027(3) 0.038(4) 0.052(5) -0.013(3) 0.007(3) 0.004(3)

loop_
_atom_type_symbol
_atom_type_description
_atom_type_scat_dispersion_real
_atom_type_scat_dispersion_imag
_atom_type_scat_source
C C 0.0033 0.0016 'International Tables Vol C Tables 4.2.6.8 and 6.1.1.4'
H H 0.0000 0.0000 'International Tables Vol C Tables 4.2.6.8 and 6.1.1.4'
N N 0.0061 0.0033 'International Tables Vol C Tables 4.2.6.8 and 6.1.1.4'
P P 0.1023 0.0942 'International Tables Vol C Tables 4.2.6.8 and 6.1.1.4'
Co Co 0.3494 0.9721 'International Tables Vol C Tables 4.2.6.8 and 6.1.1.4'

loop_
_geom_angle_atom_site_label_1
_geom_angle_atom_site_label_2
_geom_angle_atom_site_label_3
_geom_angle
C36 Co1 P4 70.9(3)
C36 Co1 P3 162.8(2)
P4 Co1 P3 93.33(8)
C36 Co1 P2 88.2(2)
P4 Co1 P2 116.41(9)
P3 Co1 P2 105.38(9)
C36 Co1 P1 84.9(2)
P4 Co1 P1 122.91(11)
P3 Co1 P1 98.81(9)
P2 Co1 P1 113.45(11)
C22 N1 C19 107.3(7)
C22 N1 P3 128.7(5)
C19 N1 P3 123.8(6)
C8 C7 C12 118.2(8)
C8 C7 P3 118.0(6)
C12 C7 P3 123.6(6)
C7 C8 C9 121.2(9)
C10 C9 C8 118.3(9)
C11 C10 C9 121.5(9)
C12 C11 C10 119.5(10)
C11 C12 C7 121.2(9)
C14 C13 C18 117.4(7)
C14 C13 P3 123.9(6)
C18 C13 P3 118.6(6)
C13 C14 C15 119.3(8)
C16 C15 C14 120.8(9)
C15 C16 C17 120.8(8)
C16 C17 C18 120.2(9)
C17 C18 C13 121.4(8)
C20 C19 N1 108.4(7)
C19 C20 C21 108.3(8)
C22 C21 C20 108.2(8)
C21 C22 N1 107.8(7)
C21 C22 C23 127.0(8)
N1 C22 C23 125.2(7)
C27 C23 C22 108.9(6)
C27 C23 C24 111.9(6)
C22 C23 C24 110.8(7)
C26 C24 C25 110.0(8)
C26 C24 C23 113.1(8)
C25 C24 C23 113.7(7)
C28 C27 N2 108.1(7)
C28 C27 C23 130.2(8)
N2 C27 C23 121.6(7)
C27 C28 C29 108.6(8)
C30 C29 C28 107.6(8)
C29 C30 N2 109.1(8)
C32 C31 C36 125.0(8)
C32 C31 P4 136.7(7)
C36 C31 P4 98.1(5)
C31 C32 C33 117.8(8)
C34 C33 C32 118.5(8)
C33 C34 C35 122.6(9)
C36 C35 C34 119.9(9)
C35 C36 C31 115.8(8)
C35 C36 Co1 140.5(7)
C31 C36 Co1 103.5(5)
C42 C37 C38 118.9(8)
C42 C37 P4 122.9(6)
C38 C37 P4 117.9(7)
C37 C38 C39 119.1(9)
C40 C39 C38 120.1(9)
C41 C40 C39 119.4(9)
C40 C41 C42 121.3(10)
C37 C42 C41 121.2(9)
C1 P1 C3 100.3(5)
C1 P1 C2 98.5(5)
C3 P1 C2 95.6(5)
C1 P1 Co1 113.7(4)
C3 P1 Co1 116.9(4)
C2 P1 Co1 127.1(3)
C5 P2 C6 98.1(4)
C5 P2 C4 99.1(4)
C6 P2 C4 100.4(4)
C5 P2 Co1 117.7(3)
C6 P2 Co1 114.2(3)
C4 P2 Co1 123.1(3)
N1 P3 C7 99.8(3)
N1 P3 C13 97.8(3)
C7 P3 C13 99.4(4)
N1 P3 Co1 117.7(2)
C7 P3 Co1 123.3(3)
C13 P3 Co1 114.4(3)
N2 P4 C31 104.1(3)
N2 P4 C37 97.9(4)
C31 P4 C37 108.1(4)
N2 P4 Co1 122.7(2)
C31 P4 Co1 86.7(3)
C37 P4 Co1 132.4(3)
C30 N2 C27 106.5(7)
C30 N2 P4 123.5(6)
C27 N2 P4 129.9(5)

loop_
_geom_bond_atom_site_label_1
_geom_bond_atom_site_label_2
_geom_bond_distance
Co1 C36 2.009(8)
Co1 P4 2.146(3)
Co1 P3 2.160(3)
Co1 P2 2.205(3)
Co1 P1 2.211(3)
N1 C22 1.380(10)
N1 C19 1.396(9)
N1 P3 1.758(7)
C1 P1 1.819(9)
C2 P1 1.870(9)
C3 P1 1.839(9)
C4 P2 1.829(9)
C5 P2 1.811(8)
C6 P2 1.811(8)
C7 C8 1.367(11)
C7 C12 1.378(11)
C7 P3 1.821(8)
C8 C9 1.386(12)
C9 C10 1.359(13)
C10 C11 1.358(13)
C11 C12 1.355(12)
C13 C14 1.388(11)
C13 C18 1.395(11)
C13 P3 1.825(8)
C14 C15 1.392(12)
C15 C16 1.334(13)
C16 C17 1.349(13)
C17 C18 1.351(12)
C19 C20 1.331(12)
C20 C21 1.395(11)
C21 C22 1.355(11)
C22 C23 1.502(10)
C23 C27 1.487(11)
C23 C24 1.553(11)
C24 C26 1.520(12)
C24 C25 1.529(12)
C27 C28 1.351(11)
C27 N2 1.394(10)
C28 C29 1.379(12)
C29 C30 1.356(13)
C30 N2 1.374(10)
C31 C32 1.357(11)
C31 C36 1.401(11)
C31 P4 1.776(8)
C32 C33 1.415(13)
C33 C34 1.356(13)
C34 C35 1.405(12)
C35 C36 1.381(11)
C37 C42 1.346(12)
C37 C38 1.404(12)
C37 P4 1.810(8)
C38 C39 1.417(12)
C39 C40 1.367(14)
C40 C41 1.350(14)
C41 C42 1.389(12)
P4 N2 1.730(7)
